data_2017353
loop_
_publ_author_name
'Parkin, Sean R.'
'Behrman, Edward J.'

_publ_section_title
;
 Channel-forming solvates of 6-chloro-2,5-dihydroxypyridine and its
 solvent-free tautomer 6-chloro-5-hydroxy-2-pyridone
;
_journal_coeditor_code MX3019
_journal_issue 10
_journal_name_full 'Acta Crystallographica Section C'
_journal_page_first o529
_journal_page_last o533
_journal_paper_doi 10.1107/S0108270109036476
_journal_volume 65
_journal_year 2009
_chemical_formula_iupac 'C5 H4 Cl N O2'
_chemical_formula_moiety 'C5 H4 Cl1 N1 O2, 0.125(C2 H2 Cl4)'
_chemical_formula_sum 'C5.25 H4.25 Cl1.5 N O2'
_chemical_formula_weight 166.52
_chemical_name_systematic
;
6-Chloro-2,5-dihydroxypyridine 1,1,2,2-tetrachloroethane solvate
;
_space_group_IT_number 88
_symmetry_cell_setting tetragonal
_symmetry_space_group_name_Hall '-I 4ad'
_symmetry_space_group_name_H-M 'I 41/a :2'
_atom_sites_solution_hydrogens geom
_atom_sites_solution_primary direct
_atom_sites_solution_secondary difmap
_audit_creation_method SHELXL97
_cell_angle_alpha 90.00
_cell_angle_beta 90.00
_cell_angle_gamma 90.00
_cell_formula_units_Z 32
_cell_length_a 27.2426(10)
_cell_length_b 27.2426(10)
_cell_length_c 6.9534(3)
_cell_measurement_reflns_used 9942
_cell_measurement_temperature 90.0(2)
_cell_measurement_theta_max 68.48
_cell_measurement_theta_min 3.24
_cell_volume 5160.5(3)
_computing_cell_refinement 'APEX2 (Bruker, 2006)'
_computing_data_collection 'APEX2 (Bruker, 2006)'
_computing_data_reduction 'APEX2 (Bruker, 2006)'
_computing_molecular_graphics 'XP in SHELXTL (Sheldrick, 2008)'
_computing_publication_material
;
SHELXL97 (Sheldrick, 2008) and local procedures
;
_computing_structure_refinement 'SHELXL97 (Sheldrick, 2008)'
_computing_structure_solution 'SHELXS97 (Sheldrick, 2008)'
_diffrn_ambient_temperature 90.0(2)
_diffrn_detector_area_resol_mean 5.6
_diffrn_measured_fraction_theta_full 1.000
_diffrn_measured_fraction_theta_max 1.000
_diffrn_measurement_device_type 'Bruker X8 Proteum'
_diffrn_measurement_method '\f and \w scans'
_diffrn_radiation_monochromator 'graded multilayer optics'
_diffrn_radiation_source 'fine-focus rotating anode'
_diffrn_radiation_type CuK\a
_diffrn_radiation_wavelength 1.54178
_diffrn_reflns_av_R_equivalents 0.0469
_diffrn_reflns_av_sigmaI/netI 0.0198
_diffrn_reflns_limit_h_max 32
_diffrn_reflns_limit_h_min -32
_diffrn_reflns_limit_k_max 32
_diffrn_reflns_limit_k_min -32
_diffrn_reflns_limit_l_max 8
_diffrn_reflns_limit_l_min -8
_diffrn_reflns_number 36806
_diffrn_reflns_theta_full 68.48
_diffrn_reflns_theta_max 68.48
_diffrn_reflns_theta_min 3.24
_diffrn_standards_number 0
_exptl_absorpt_coefficient_mu 6.583
_exptl_absorpt_correction_T_max 0.874
_exptl_absorpt_correction_T_min 0.598
_exptl_absorpt_correction_type multi-scan
_exptl_absorpt_process_details '(SADABS in APEX2; Bruker, 2006)'
_exptl_crystal_colour 'pale yellow'
_exptl_crystal_density_diffrn 1.715
_exptl_crystal_density_method 'not measured'
_exptl_crystal_description 'wedge cut from shard'
_exptl_crystal_F_000 2696
_exptl_crystal_size_max 0.12
_exptl_crystal_size_mid 0.05
_exptl_crystal_size_min 0.03
_refine_diff_density_max 0.459
_refine_diff_density_min -0.364
_refine_ls_extinction_method none
_refine_ls_goodness_of_fit_ref 1.091
_refine_ls_hydrogen_treatment constr
_refine_ls_matrix_type full
_refine_ls_number_parameters 167
_refine_ls_number_reflns 2384
_refine_ls_number_restraints 0
_refine_ls_restrained_S_all 1.091
_refine_ls_R_factor_all 0.0370
_refine_ls_R_factor_gt 0.0350
_refine_ls_shift/su_max 0.001
_refine_ls_shift/su_mean 0.000
_refine_ls_structure_factor_coef Fsqd
_refine_ls_weighting_details 'calc w = 1/[\s^2^(Fo^2^)+(0.0394P)^2^+11.9590P] where P=(Fo^2^+2Fc^2^)/3'
_refine_ls_weighting_scheme calc
_refine_ls_wR_factor_gt 0.0919
_refine_ls_wR_factor_ref 0.0930
_reflns_number_gt 2212
_reflns_number_total 2384
_reflns_threshold_expression I>2\s(I)
_cod_data_source_file mx3019.cif
_cod_data_source_block IId
_cod_original_sg_symbol_H-M 'I 41/a'
_cod_original_formula_sum 'C5.25 H4.25 Cl1.5 N1 O2'
_cod_database_code 2017353

loop_
_symmetry_equiv_pos_as_xyz
'x, y, z'
'-x, -y+1/2, z'
'-y+3/4, x+1/4, z+1/4'
'y+1/4, -x+1/4, z+1/4'
'x+1/2, y+1/2, z+1/2'
'-x+1/2, -y+1, z+1/2'
'-y+5/4, x+3/4, z+3/4'
'y+3/4, -x+3/4, z+3/4'
'-x, -y, -z'
'x, y-1/2, -z'
'y-3/4, -x-1/4, -z-1/4'
'-y-1/4, x-1/4, -z-1/4'
'-x+1/2, -y+1/2, -z+1/2'
'x+1/2, y, -z+1/2'
'y-1/4, -x+1/4, -z+1/4'
'-y+1/4, x+1/4, -z+1/4'

loop_
_atom_site_type_symbol
_atom_site_label
_atom_site_fract_x
_atom_site_fract_y
_atom_site_fract_z
_atom_site_U_iso_or_equiv
_atom_site_adp_type
_atom_site_calc_flag
_atom_site_refinement_flags
_atom_site_occupancy
_atom_site_disorder_assembly
_atom_site_disorder_group
N N1A 0.41959(6) 0.46761(6) 0.4167(2) 0.0195(4) Uani d . 1 . .
C C2A 0.44769(7) 0.47697(7) 0.2635(3) 0.0205(4) Uani d . 1 . .
C C3A 0.42906(8) 0.49870(7) 0.0969(3) 0.0203(4) Uani d . 1 . .
H H3A 0.4498 0.5055 -0.0096 0.024 Uiso calc R 1 . .
C C4A 0.38019(7) 0.50996(7) 0.0910(3) 0.0194(4) Uani d . 1 . .
H H4A 0.3666 0.5247 -0.0207 0.023 Uiso calc R 1 . .
C C5A 0.35016(7) 0.49983(7) 0.2488(3) 0.0186(4) Uani d . 1 . .
C C6A 0.37187(7) 0.47888(7) 0.4065(3) 0.0182(4) Uani d . 1 . .
O O1A 0.49530(5) 0.46571(6) 0.2698(2) 0.0283(4) Uani d . 1 . .
H H1A 0.5017 0.4520 0.3750 0.042 Uiso calc R 1 . .
O O2A 0.30093(5) 0.50920(5) 0.2325(2) 0.0221(3) Uani d . 1 . .
H H2A 0.2897 0.5174 0.3403 0.033 Uiso calc R 1 . .
Cl Cl1A 0.337368(17) 0.466564(17) 0.61034(7) 0.02086(15) Uani d . 1 . .
N N1B 0.52409(6) 0.41370(6) 0.5842(3) 0.0219(4) Uani d . 1 . .
C C2B 0.49663(7) 0.40471(8) 0.7391(3) 0.0224(4) Uani d . 1 . .
C C3B 0.51531(8) 0.38083(8) 0.8999(3) 0.0258(5) Uani d . 1 . .
H H3B 0.4952 0.3750 1.0092 0.031 Uiso calc R 1 . .
C C4B 0.56349(9) 0.36582(8) 0.8969(3) 0.0263(5) Uani d . 1 . .
H H4B 0.5769 0.3493 1.0051 0.032 Uiso calc R 1 . .
C C5B 0.59280(8) 0.37472(8) 0.7363(3) 0.0224(4) Uani d . 1 . .
C C6B 0.57059(8) 0.39877(8) 0.5849(3) 0.0216(4) Uani d . 1 . .
O O1B 0.44928(5) 0.41880(6) 0.7356(2) 0.0272(3) Uani d . 1 . .
H H1B 0.4434 0.4333 0.6316 0.041 Uiso calc R 1 . .
O O2B 0.64029(6) 0.36158(6) 0.7201(2) 0.0303(4) Uani d . 1 . .
H H2B 0.6488 0.3458 0.8184 0.045 Uiso calc R 1 . .
Cl Cl1B 0.604194(18) 0.411055(19) 0.37925(7) 0.02530(15) Uani d . 1 . .

loop_
_atom_site_aniso_label
_atom_site_aniso_U_11
_atom_site_aniso_U_22
_atom_site_aniso_U_33
_atom_site_aniso_U_12
_atom_site_aniso_U_13
_atom_site_aniso_U_23
N1A 0.0181(8) 0.0216(8) 0.0188(8) -0.0006(6) 0.0030(7) 0.0036(7)
C2A 0.0193(10) 0.0215(10) 0.0209(10) -0.0003(7) 0.0036(8) 0.0030(8)
C3A 0.0225(10) 0.0206(10) 0.0178(10) -0.0015(8) 0.0038(8) 0.0027(8)
C4A 0.0233(10) 0.0184(9) 0.0165(9) -0.0018(8) -0.0009(8) 0.0015(7)
C5A 0.0177(9) 0.0165(9) 0.0216(10) -0.0003(7) 0.0000(8) -0.0018(8)
C6A 0.0192(9) 0.0180(9) 0.0174(9) -0.0039(7) 0.0034(8) -0.0012(7)
O1A 0.0184(7) 0.0418(9) 0.0246(8) 0.0059(6) 0.0045(6) 0.0129(7)
O2A 0.0182(7) 0.0282(8) 0.0200(7) 0.0024(6) 0.0000(6) -0.0020(6)
Cl1A 0.0203(2) 0.0236(3) 0.0186(2) -0.00292(17) 0.00502(17) 0.00143(17)
N1B 0.0202(8) 0.0248(9) 0.0207(9) 0.0005(7) 0.0014(7) 0.0054(7)
C2B 0.0218(10) 0.0236(10) 0.0218(10) -0.0003(8) 0.0034(8) 0.0033(8)
C3B 0.0294(11) 0.0275(11) 0.0207(10) -0.0021(9) 0.0042(9) 0.0066(8)
C4B 0.0326(12) 0.0259(11) 0.0205(10) -0.0003(9) -0.0028(9) 0.0058(8)
C5B 0.0227(10) 0.0222(10) 0.0222(10) 0.0002(8) -0.0033(8) 0.0012(8)
C6B 0.0223(10) 0.0225(10) 0.0199(10) -0.0002(8) 0.0018(8) 0.0011(8)
O1B 0.0228(7) 0.0347(8) 0.0242(8) 0.0038(6) 0.0061(6) 0.0117(6)
O2B 0.0243(8) 0.0387(9) 0.0278(8) 0.0071(6) -0.0022(6) 0.0099(7)
Cl1B 0.0211(3) 0.0338(3) 0.0210(3) 0.00342(19) 0.00374(18) 0.00595(19)

loop_
_atom_type_symbol
_atom_type_description
_atom_type_scat_dispersion_real
_atom_type_scat_dispersion_imag
_atom_type_scat_source
C C 0.0181 0.0091 'International Tables Vol C Tables 4.2.6.8 and 6.1.1.4'
H H 0.0000 0.0000 'International Tables Vol C Tables 4.2.6.8 and 6.1.1.4'
N N 0.0311 0.0180 'International Tables Vol C Tables 4.2.6.8 and 6.1.1.4'
O O 0.0492 0.0322 'International Tables Vol C Tables 4.2.6.8 and 6.1.1.4'
Cl Cl 0.3639 0.7018 'International Tables Vol C Tables 4.2.6.8 and 6.1.1.4'

loop_
_geom_angle_atom_site_label_1
_geom_angle_atom_site_label_2
_geom_angle_atom_site_label_3
_geom_angle_site_symmetry_1
_geom_angle_site_symmetry_3
_geom_angle
_geom_angle_publ_flag
C2A N1A C6A . . 118.07(17) ?
O1A C2A N1A . . 119.14(18) ?
O1A C2A C3A . . 118.59(18) ?
N1A C2A C3A . . 122.27(19) ?
C4A C3A C2A . . 118.30(18) ?
C4A C3A H3A . . 120.9 ?
C2A C3A H3A . . 120.9 ?
C3A C4A C5A . . 120.19(19) ?
C3A C4A H4A . . 119.9 ?
C5A C4A H4A . . 119.9 ?
O2A C5A C6A . . 124.51(18) ?
O2A C5A C4A . . 118.14(18) ?
C6A C5A C4A . . 117.26(18) ?
N1A C6A C5A . . 123.90(18) ?
N1A C6A Cl1A . . 116.05(15) ?
C5A C6A Cl1A . . 120.04(15) ?
C2A O1A H1A . . 109.5 ?
C5A O2A H2A . . 109.5 ?
C6B N1B C2B . . 118.36(18) ?
N1B C2B O1B . . 118.06(18) ?
N1B C2B C3B . . 122.01(19) ?
O1B C2B C3B . . 119.92(19) ?
C4B C3B C2B . . 118.48(19) ?
C4B C3B H3B . . 120.8 ?
C2B C3B H3B . . 120.8 ?
C3B C4B C5B . . 120.5(2) ?
C3B C4B H4B . . 119.8 ?
C5B C4B H4B . . 119.8 ?
O2B C5B C6B . . 118.89(19) ?
O2B C5B C4B . . 124.82(19) ?
C6B C5B C4B . . 116.28(19) ?
N1B C6B C5B . . 124.40(19) ?
N1B C6B Cl1B . . 116.22(16) ?
C5B C6B Cl1B . . 119.37(16) ?
C2B O1B H1B . . 109.5 ?
C5B O2B H2B . . 109.5 ?

loop_
_geom_bond_atom_site_label_1
_geom_bond_atom_site_label_2
_geom_bond_site_symmetry_2
_geom_bond_distance
_geom_bond_publ_flag
N1A C2A . 1.337(3) ?
N1A C6A . 1.338(3) ?
C2A O1A . 1.333(2) ?
C2A C3A . 1.396(3) ?
C3A C4A . 1.367(3) ?
C3A H3A . 0.9500 ?
C4A C5A . 1.396(3) ?
C4A H4A . 0.9500 ?
C5A O2A . 1.370(2) ?
C5A C6A . 1.370(3) ?
C6A Cl1A . 1.7336(19) ?
O1A H1A . 0.8400 ?
O2A H2A . 0.8400 ?
N1B C6B . 1.331(3) ?
N1B C2B . 1.334(3) ?
C2B O1B . 1.346(3) ?
C2B C3B . 1.390(3) ?
C3B C4B . 1.375(3) ?
C3B H3B . 0.9500 ?
C4B C5B . 1.394(3) ?
C4B H4B . 0.9500 ?
C5B O2B . 1.347(3) ?
C5B C6B . 1.380(3) ?
C6B Cl1B . 1.730(2) ?
O1B H1B . 0.8400 ?
O2B H2B . 0.8400 ?

loop_
_geom_hbond_atom_site_label_D
_geom_hbond_atom_site_label_H
_geom_hbond_atom_site_label_A
_geom_hbond_site_symmetry_A
_geom_hbond_distance_DH
_geom_hbond_distance_HA
_geom_hbond_distance_DA
_geom_hbond_angle_DHA
O1A H1A N1B . 0.84 1.89 2.721(2) 169.4
O2A H2A O2A 3 0.84 1.89 2.6453(15) 148.3
O1B H1B N1A . 0.84 1.88 2.709(2) 170.3
O2B H2B O1B 11_667 0.84 1.91 2.746(2) 170.4

loop_
_geom_torsion_atom_site_label_1
_geom_torsion_atom_site_label_2
_geom_torsion_atom_site_label_3
_geom_torsion_atom_site_label_4
_geom_torsion_site_symmetry_1
_geom_torsion_site_symmetry_2
_geom_torsion_site_symmetry_3
_geom_torsion_site_symmetry_4
_geom_torsion
_geom_torsion_publ_flag
C6A N1A C2A O1A . . . . -179.50(18) ?
C6A N1A C2A C3A . . . . 1.2(3) ?
O1A C2A C3A C4A . . . . 179.72(19) ?
N1A C2A C3A C4A . . . . -1.0(3) ?
C2A C3A C4A C5A . . . . 0.1(3) ?
C3A C4A C5A O2A . . . . -176.40(18) ?
C3A C4A C5A C6A . . . . 0.5(3) ?
C2A N1A C6A C5A . . . . -0.6(3) ?
C2A N1A C6A Cl1A . . . . -179.30(15) ?
O2A C5A C6A N1A . . . . 176.40(18) ?
C4A C5A C6A N1A . . . . -0.3(3) ?
O2A C5A C6A Cl1A . . . . -4.9(3) ?
C4A C5A C6A Cl1A . . . . 178.42(15) ?
C6B N1B C2B O1B . . . . -178.35(19) ?
C6B N1B C2B C3B . . . . 0.6(3) ?
N1B C2B C3B C4B . . . . -0.5(3) ?
O1B C2B C3B C4B . . . . 178.4(2) ?
C2B C3B C4B C5B . . . . 0.3(3) ?
C3B C4B C5B O2B . . . . 179.8(2) ?
C3B C4B C5B C6B . . . . -0.2(3) ?
C2B N1B C6B C5B . . . . -0.5(3) ?
C2B N1B C6B Cl1B . . . . 179.50(16) ?
O2B C5B C6B N1B . . . . -179.7(2) ?
C4B C5B C6B N1B . . . . 0.3(3) ?
O2B C5B C6B Cl1B . . . . 0.3(3) ?
C4B C5B C6B Cl1B . . . . -179.69(16) ?
